data_4085505
loop_
_publ_author_name
'Tanahashi, Hiromasa'
'Tsurugi, Hayato'
'Mashima, Kazushi'

_publ_section_title
;
 Synthesis of Alkyl and Alkylidene Complexes of Tungsten Bearing Imido and
 Redox-Active \a-Diimine oro-Iminoquinone Ligands and Their Application as
 Catalysts for Ring-Opening Metathesis Polymerization of Norbornene
;
_journal_issue 4
_journal_name_full Organometallics
_journal_page_first 731
_journal_paper_doi 10.1021/om501010n
_journal_volume 34
_journal_year 2015
_chemical_formula_moiety 'C58 H68 N2 O W'
_chemical_formula_sum 'C58 H68 N2 O W'
_chemical_formula_weight 992.99
_chemical_name_common 8
_chemical_name_systematic
; 
 ? 
;
_space_group_IT_number 14
_space_group_name_Hall '-P 2ybc'
_symmetry_cell_setting monoclinic
_symmetry_space_group_name_Hall '-P 2ybc'
_symmetry_space_group_name_H-M 'P 1 21/c 1'
_atom_sites_solution_hydrogens geom
_atom_sites_solution_primary direct
_atom_sites_solution_secondary difmap
_audit_creation_method SHELXL-97
_cell_angle_alpha 90.00
_cell_angle_beta 103.8109(16)
_cell_angle_gamma 90.00
_cell_formula_units_Z 4
_cell_length_a 12.7709(6)
_cell_length_b 19.5707(8)
_cell_length_c 19.8524(9)
_cell_measurement_reflns_used 10767
_cell_measurement_temperature 113(2)
_cell_measurement_theta_max 27.49
_cell_measurement_theta_min 3.12
_cell_volume 4818.4(4)
_computing_cell_refinement CrystalClear
_computing_data_collection 'CrystalClear (Rigaku Inc., 2007)'
_computing_data_reduction CrystalClear
_computing_molecular_graphics 'CrystalStructure 4.1'
_computing_publication_material 'CrystalStructure 4.1 (Rigaku, 2014)'
_computing_structure_refinement 'SHELXL-97 (Sheldrick, 1997)'
_computing_structure_solution 'SHELXS-97 (Sheldrick, 1990)'
_diffrn_ambient_temperature 113(2)
_diffrn_detector_area_resol_mean 7.314
_diffrn_measured_fraction_theta_full 0.988
_diffrn_measured_fraction_theta_max 0.988
_diffrn_measurement_device_type 'Rigaku Mercury70'
_diffrn_measurement_method \w
_diffrn_radiation_monochromator graphite
_diffrn_radiation_source 'fine-focus sealed tube'
_diffrn_radiation_type MoK\a
_diffrn_radiation_wavelength 0.71075
_diffrn_reflns_av_R_equivalents 0.0476
_diffrn_reflns_av_sigmaI/netI 0.0452
_diffrn_reflns_limit_h_max 16
_diffrn_reflns_limit_h_min -16
_diffrn_reflns_limit_k_max 25
_diffrn_reflns_limit_k_min -25
_diffrn_reflns_limit_l_max 25
_diffrn_reflns_limit_l_min -25
_diffrn_reflns_number 46005
_diffrn_reflns_theta_full 27.50
_diffrn_reflns_theta_max 27.50
_diffrn_reflns_theta_min 3.14
_diffrn_standards_number 0
_exptl_absorpt_coefficient_mu 2.439
_exptl_absorpt_correction_T_max 0.7111
_exptl_absorpt_correction_T_min 0.5282
_exptl_absorpt_correction_type multi-scan
_exptl_absorpt_process_details 'REQAB (Rigaku, 1998)'
_exptl_crystal_colour red
_exptl_crystal_density_diffrn 1.369
_exptl_crystal_density_method 'not measured'
_exptl_crystal_description block
_exptl_crystal_F_000 2048
_exptl_crystal_size_max 0.30
_exptl_crystal_size_mid 0.18
_exptl_crystal_size_min 0.15
_refine_diff_density_max 2.250
_refine_diff_density_min -1.792
_refine_diff_density_rms 0.116
_refine_ls_extinction_method none
_refine_ls_goodness_of_fit_ref 1.104
_refine_ls_hydrogen_treatment mixed
_refine_ls_matrix_type full
_refine_ls_number_parameters 571
_refine_ls_number_reflns 10947
_refine_ls_number_restraints 0
_refine_ls_restrained_S_all 1.104
_refine_ls_R_factor_all 0.0471
_refine_ls_R_factor_gt 0.0413
_refine_ls_shift/su_max 0.000
_refine_ls_shift/su_mean 0.000
_refine_ls_structure_factor_coef Fsqd
_refine_ls_weighting_details 'calc w=1/[\s^2^(Fo^2^)+(0.0310P)^2^+10.0455P] where P=(Fo^2^+2Fc^2^)/3'
_refine_ls_weighting_scheme calc
_refine_ls_wR_factor_gt 0.0868
_refine_ls_wR_factor_ref 0.0908
_reflns_number_gt 9863
_reflns_number_total 10947
_reflns_threshold_expression >2sigma(I)
_cod_data_source_file om501010n_si_001.cif
_cod_data_source_block 8
_cod_depositor_comments 'Adding full bibliography for 4085499--4085505.cif.'
_cod_database_code 4085505

loop_
_symmetry_equiv_pos_as_xyz
'x, y, z'
'-x, y+1/2, -z+1/2'
'-x, -y, -z'
'x, -y-1/2, z-1/2'

loop_
_atom_site_label
_atom_site_type_symbol
_atom_site_fract_x
_atom_site_fract_y
_atom_site_fract_z
_atom_site_U_iso_or_equiv
_atom_site_adp_type
_atom_site_occupancy
_atom_site_symmetry_multiplicity
_atom_site_calc_flag
_atom_site_refinement_flags
W1 W 0.235087(11) 0.690061(7) 0.240455(7) 0.01632(6) Uani 1 1 d .
O1 O 0.1257(2) 0.68570(13) 0.14920(13) 0.0228(6) Uani 1 1 d .
N1 N 0.3026(2) 0.62754(15) 0.18290(15) 0.0188(6) Uani 1 1 d .
N2 N 0.3366(2) 0.68273(14) 0.31838(16) 0.0172(6) Uani 1 1 d .
C1 C 0.1429(3) 0.64255(19) 0.10069(18) 0.0233(8) Uani 1 1 d .
C2 C 0.2394(3) 0.60915(19) 0.11576(18) 0.0229(8) Uani 1 1 d .
C3 C 0.2639(4) 0.5601(2) 0.0662(2) 0.0295(9) Uani 1 1 d .
C4 C 0.3607(4) 0.5219(2) 0.0760(2) 0.0346(10) Uani 1 1 d .
H4 H 0.4146 0.5273 0.1179 0.042 Uiso 1 1 calc R
C5 C 0.3784(5) 0.4774(2) 0.0265(2) 0.0439(12) Uani 1 1 d .
H5 H 0.4445 0.4530 0.0340 0.053 Uiso 1 1 calc R
C6 C 0.3000(5) 0.4680(3) -0.0347(3) 0.0551(16) Uani 1 1 d .
H6 H 0.3125 0.4372 -0.0689 0.066 Uiso 1 1 calc R
C7 C 0.2051(5) 0.5028(2) -0.0456(2) 0.0501(14) Uani 1 1 d .
H7 H 0.1525 0.4958 -0.0877 0.060 Uiso 1 1 calc R
C8 C 0.1824(4) 0.5489(2) 0.0036(2) 0.0349(11) Uani 1 1 d .
C9 C 0.0789(4) 0.5840(2) -0.0095(2) 0.0352(11) Uani 1 1 d .
C10 C -0.0073(5) 0.5718(3) -0.0685(2) 0.0506(15) Uani 1 1 d .
H10 H 0.0016 0.5392 -0.1021 0.061 Uiso 1 1 calc R
C11 C -0.1030(5) 0.6064(3) -0.0776(3) 0.0530(15) Uani 1 1 d .
H11 H -0.1593 0.5969 -0.1174 0.064 Uiso 1 1 calc R
C12 C -0.1200(4) 0.6550(3) -0.0305(2) 0.0472(13) Uani 1 1 d .
H12 H -0.1866 0.6788 -0.0379 0.057 Uiso 1 1 calc R
C13 C -0.0386(4) 0.6682(2) 0.0272(2) 0.0364(10) Uani 1 1 d .
H13 H -0.0487 0.7018 0.0597 0.044 Uiso 1 1 calc R
C14 C 0.0603(4) 0.6322(2) 0.03865(19) 0.0291(9) Uani 1 1 d .
C15 C 0.4174(3) 0.61497(18) 0.19911(19) 0.0212(8) Uani 1 1 d .
C16 C 0.4624(3) 0.56368(18) 0.24703(19) 0.0222(8) Uani 1 1 d .
C17 C 0.5732(3) 0.5527(2) 0.2586(2) 0.0323(9) Uani 1 1 d .
H17 H 0.6062 0.5193 0.2916 0.039 Uiso 1 1 calc R
C18 C 0.6364(4) 0.5891(2) 0.2235(3) 0.0381(11) Uani 1 1 d .
H18 H 0.7113 0.5796 0.2316 0.046 Uiso 1 1 calc R
C19 C 0.5906(3) 0.6392(2) 0.1767(2) 0.0323(10) Uani 1 1 d .
H19 H 0.6344 0.6639 0.1527 0.039 Uiso 1 1 calc R
C20 C 0.4810(3) 0.65382(19) 0.1643(2) 0.0240(8) Uani 1 1 d .
C21 C 0.3941(3) 0.51912(19) 0.28236(19) 0.0233(8) Uani 1 1 d .
H21 H 0.3432 0.5498 0.2993 0.028 Uiso 1 1 calc R
C22 C 0.4593(4) 0.4800(2) 0.3448(2) 0.0377(10) Uani 1 1 d .
H22A H 0.5027 0.5121 0.3779 0.045 Uiso 1 1 calc R
H22B H 0.5070 0.4474 0.3294 0.045 Uiso 1 1 calc R
H22C H 0.4102 0.4552 0.3673 0.045 Uiso 1 1 calc R
C23 C 0.3262(3) 0.4680(2) 0.2317(2) 0.0298(9) Uani 1 1 d .
H23A H 0.2805 0.4418 0.2556 0.036 Uiso 1 1 calc R
H23B H 0.3740 0.4368 0.2146 0.036 Uiso 1 1 calc R
H23C H 0.2807 0.4928 0.1926 0.036 Uiso 1 1 calc R
C24 C 0.4347(3) 0.7101(2) 0.1124(2) 0.0268(9) Uani 1 1 d .
H24 H 0.3556 0.7137 0.1094 0.032 Uiso 1 1 calc R
C25 C 0.4868(4) 0.7791(2) 0.1365(2) 0.0311(9) Uani 1 1 d .
H25A H 0.4525 0.8149 0.1041 0.037 Uiso 1 1 calc R
H25B H 0.5639 0.7772 0.1377 0.037 Uiso 1 1 calc R
H25C H 0.4773 0.7895 0.1829 0.037 Uiso 1 1 calc R
C26 C 0.4504(4) 0.6933(2) 0.0394(2) 0.0392(11) Uani 1 1 d .
H26A H 0.5275 0.6891 0.0415 0.047 Uiso 1 1 calc R
H26B H 0.4195 0.7300 0.0072 0.047 Uiso 1 1 calc R
H26C H 0.4141 0.6501 0.0233 0.047 Uiso 1 1 calc R
C27 C 0.4184(3) 0.66874(19) 0.37729(18) 0.0194(7) Uani 1 1 d .
C28 C 0.3970(3) 0.62649(19) 0.43074(19) 0.0232(8) Uani 1 1 d .
C29 C 0.4817(3) 0.6094(2) 0.48615(19) 0.0261(8) Uani 1 1 d .
H29 H 0.4686 0.5804 0.5217 0.031 Uiso 1 1 calc R
C30 C 0.5856(3) 0.6340(2) 0.4907(2) 0.0302(9) Uani 1 1 d .
H30 H 0.6432 0.6206 0.5282 0.036 Uiso 1 1 calc R
C31 C 0.6043(3) 0.6780(2) 0.4403(2) 0.0299(9) Uani 1 1 d .
H31 H 0.6745 0.6964 0.4449 0.036 Uiso 1 1 calc R
C32 C 0.5227(3) 0.69603(19) 0.3830(2) 0.0235(8) Uani 1 1 d .
C33 C 0.2824(3) 0.6048(2) 0.4295(2) 0.0275(9) Uani 1 1 d .
H33 H 0.2415 0.6019 0.3799 0.033 Uiso 1 1 calc R
C34 C 0.2283(4) 0.6599(3) 0.4653(2) 0.0388(11) Uani 1 1 d .
H34A H 0.2354 0.7046 0.4445 0.047 Uiso 1 1 calc R
H34B H 0.2634 0.6612 0.5149 0.047 Uiso 1 1 calc R
H34C H 0.1517 0.6490 0.4592 0.047 Uiso 1 1 calc R
C35 C 0.2742(4) 0.5353(3) 0.4631(3) 0.0507(14) Uani 1 1 d .
H35A H 0.3073 0.5381 0.5129 0.061 Uiso 1 1 calc R
H35B H 0.3119 0.5008 0.4419 0.061 Uiso 1 1 calc R
H35C H 0.1982 0.5225 0.4560 0.061 Uiso 1 1 calc R
C36 C 0.5426(3) 0.7489(2) 0.3316(2) 0.0303(9) Uani 1 1 d .
H36 H 0.4904 0.7402 0.2862 0.036 Uiso 1 1 calc R
C37 C 0.5196(4) 0.8200(2) 0.3568(3) 0.0446(12) Uani 1 1 d .
H37A H 0.5762 0.8323 0.3978 0.054 Uiso 1 1 calc R
H37B H 0.4496 0.8197 0.3690 0.054 Uiso 1 1 calc R
H37C H 0.5182 0.8534 0.3199 0.054 Uiso 1 1 calc R
C38 C 0.6565(4) 0.7474(3) 0.3195(2) 0.0434(12) Uani 1 1 d .
H38A H 0.6757 0.7003 0.3107 0.052 Uiso 1 1 calc R
H38B H 0.7078 0.7650 0.3607 0.052 Uiso 1 1 calc R
H38C H 0.6590 0.7759 0.2794 0.052 Uiso 1 1 calc R
C39 C 0.2518(3) 0.79758(18) 0.2244(2) 0.0242(8) Uani 1 1 d .
H39A H 0.3286 0.8097 0.2427 0.029 Uiso 1 1 calc R
H39B H 0.2344 0.8059 0.1738 0.029 Uiso 1 1 calc R
C40 C 0.1825(3) 0.84786(19) 0.2571(2) 0.0279(9) Uani 1 1 d .
C41 C 0.2224(3) 0.92229(19) 0.2432(2) 0.0271(9) Uani 1 1 d .
H41A H 0.1790 0.9565 0.2603 0.032 Uiso 1 1 calc R
H41B H 0.2143 0.9287 0.1932 0.032 Uiso 1 1 calc R
H41C H 0.2984 0.9276 0.2673 0.032 Uiso 1 1 calc R
C42 C 0.2067(4) 0.8383(2) 0.3360(2) 0.0362(10) Uani 1 1 d .
H42A H 0.1799 0.7937 0.3466 0.043 Uiso 1 1 calc R
H42B H 0.1711 0.8745 0.3564 0.043 Uiso 1 1 calc R
H42C H 0.2848 0.8407 0.3553 0.043 Uiso 1 1 calc R
C43 C 0.0620(3) 0.84146(19) 0.2233(2) 0.0285(9) Uani 1 1 d .
C44 C 0.0242(4) 0.8399(2) 0.1512(2) 0.0352(10) Uani 1 1 d .
H44 H 0.0742 0.8427 0.1228 0.042 Uiso 1 1 calc R
C45 C -0.0848(4) 0.8343(3) 0.1203(3) 0.0437(12) Uani 1 1 d .
H45 H -0.1087 0.8334 0.0712 0.052 Uiso 1 1 calc R
C46 C -0.1585(4) 0.8300(3) 0.1608(3) 0.0492(13) Uani 1 1 d .
H46 H -0.2332 0.8260 0.1395 0.059 Uiso 1 1 calc R
C47 C -0.1244(4) 0.8314(3) 0.2317(3) 0.0433(12) Uani 1 1 d .
H47 H -0.1753 0.8282 0.2595 0.052 Uiso 1 1 calc R
C48 C -0.0149(4) 0.8374(2) 0.2627(3) 0.0356(10) Uani 1 1 d .
H48 H 0.0081 0.8389 0.3118 0.043 Uiso 1 1 calc R
C49 C 0.1005(3) 0.66708(19) 0.28074(19) 0.0213(7) Uani 1 1 d .
H49A H 0.1292 0.6657 0.3317 0.026 Uiso 1 1 calc R
H49B H 0.0544 0.7083 0.2714 0.026 Uiso 1 1 calc R
C50 C 0.0212(3) 0.60623(19) 0.26440(19) 0.0226(8) Uani 1 1 d .
C51 C 0.0797(4) 0.5429(2) 0.2470(2) 0.0318(9) Uani 1 1 d .
H51A H 0.1083 0.5523 0.2063 0.038 Uiso 1 1 calc R
H51B H 0.0291 0.5045 0.2370 0.038 Uiso 1 1 calc R
H51C H 0.1392 0.5313 0.2865 0.038 Uiso 1 1 calc R
C52 C -0.0726(3) 0.6221(2) 0.2016(2) 0.0332(10) Uani 1 1 d .
H52A H -0.0441 0.6304 0.1607 0.040 Uiso 1 1 calc R
H52B H -0.1111 0.6628 0.2114 0.040 Uiso 1 1 calc R
H52C H -0.1223 0.5831 0.1928 0.040 Uiso 1 1 calc R
C53 C -0.0261(3) 0.59488(19) 0.3273(2) 0.0235(8) Uani 1 1 d .
C54 C -0.0691(3) 0.6507(2) 0.3563(2) 0.0300(9) Uani 1 1 d .
H54 H -0.0685 0.6946 0.3361 0.036 Uiso 1 1 calc R
C55 C -0.1121(4) 0.6431(2) 0.4133(3) 0.0403(11) Uani 1 1 d .
H55 H -0.1394 0.6818 0.4324 0.048 Uiso 1 1 calc R
C56 C -0.1156(4) 0.5795(3) 0.4428(3) 0.0452(12) Uani 1 1 d .
H56 H -0.1468 0.5739 0.4813 0.054 Uiso 1 1 calc R
C57 C -0.0731(4) 0.5241(2) 0.4156(2) 0.0432(12) Uani 1 1 d .
H57 H -0.0744 0.4802 0.4358 0.052 Uiso 1 1 calc R
C58 C -0.0284(4) 0.5319(2) 0.3586(2) 0.0331(10) Uani 1 1 d .
H58 H 0.0012 0.4933 0.3409 0.040 Uiso 1 1 calc R

loop_
_atom_site_aniso_label
_atom_site_aniso_U_11
_atom_site_aniso_U_22
_atom_site_aniso_U_33
_atom_site_aniso_U_23
_atom_site_aniso_U_13
_atom_site_aniso_U_12
W1 0.01671(9) 0.01646(8) 0.01575(8) 0.00007(5) 0.00384(6) 0.00016(5)
O1 0.0216(15) 0.0257(14) 0.0204(13) -0.0006(10) 0.0035(11) 0.0032(11)
N1 0.0194(16) 0.0183(14) 0.0188(14) -0.0006(11) 0.0047(12) 0.0003(12)
N2 0.0174(16) 0.0127(13) 0.0254(16) -0.0022(11) 0.0129(13) -0.0001(11)
C1 0.027(2) 0.0263(19) 0.0134(16) -0.0001(14) -0.0015(15) -0.0068(16)
C2 0.032(2) 0.0212(18) 0.0162(17) 0.0005(14) 0.0067(16) -0.0041(16)
C3 0.047(3) 0.024(2) 0.0215(19) -0.0036(15) 0.0160(18) -0.0069(18)
C4 0.054(3) 0.024(2) 0.032(2) -0.0031(17) 0.023(2) -0.002(2)
C5 0.074(4) 0.027(2) 0.039(3) -0.0022(19) 0.033(3) 0.003(2)
C6 0.105(5) 0.032(3) 0.034(3) -0.010(2) 0.030(3) -0.004(3)
C7 0.096(5) 0.033(2) 0.022(2) -0.0045(18) 0.016(3) -0.005(3)
C8 0.064(3) 0.025(2) 0.0171(18) -0.0014(15) 0.012(2) -0.014(2)
C9 0.055(3) 0.034(2) 0.0146(18) 0.0033(16) 0.0048(19) -0.014(2)
C10 0.082(4) 0.042(3) 0.021(2) -0.0018(19) 0.000(2) -0.028(3)
C11 0.053(3) 0.062(3) 0.032(3) 0.012(2) -0.014(2) -0.027(3)
C12 0.041(3) 0.059(3) 0.032(2) 0.010(2) -0.011(2) -0.014(2)
C13 0.034(3) 0.042(2) 0.027(2) 0.0073(19) -0.0047(19) -0.008(2)
C14 0.037(2) 0.031(2) 0.0184(18) 0.0036(15) 0.0043(17) -0.0115(18)
C15 0.024(2) 0.0194(18) 0.0230(18) -0.0012(14) 0.0113(16) 0.0031(15)
C16 0.027(2) 0.0177(17) 0.0246(18) -0.0002(14) 0.0106(16) 0.0030(15)
C17 0.030(2) 0.029(2) 0.039(2) 0.0073(18) 0.0128(19) 0.0101(18)
C18 0.023(2) 0.042(3) 0.052(3) 0.002(2) 0.014(2) 0.0074(19)
C19 0.030(2) 0.032(2) 0.041(2) 0.0017(18) 0.020(2) -0.0006(18)
C20 0.029(2) 0.0219(18) 0.0245(19) -0.0001(15) 0.0126(17) 0.0006(16)
C21 0.027(2) 0.0208(18) 0.0243(19) 0.0028(15) 0.0109(16) 0.0038(15)
C22 0.042(3) 0.033(2) 0.040(2) 0.0126(19) 0.012(2) 0.008(2)
C23 0.037(2) 0.0212(19) 0.035(2) -0.0007(16) 0.0159(19) 0.0008(17)
C24 0.031(2) 0.026(2) 0.026(2) 0.0044(16) 0.0104(17) -0.0004(17)
C25 0.036(2) 0.029(2) 0.031(2) 0.0046(17) 0.0146(19) -0.0012(18)
C26 0.058(3) 0.037(2) 0.028(2) 0.0013(18) 0.020(2) -0.003(2)
C27 0.0199(19) 0.0218(17) 0.0153(16) -0.0013(13) 0.0022(14) -0.0011(15)
C28 0.026(2) 0.0233(18) 0.0201(18) -0.0011(14) 0.0044(16) 0.0004(15)
C29 0.031(2) 0.027(2) 0.0193(18) 0.0045(15) 0.0040(16) 0.0046(17)
C30 0.026(2) 0.037(2) 0.0219(19) -0.0004(17) -0.0050(17) 0.0040(18)
C31 0.021(2) 0.039(2) 0.028(2) 0.0006(17) 0.0015(17) 0.0006(17)
C32 0.021(2) 0.028(2) 0.0197(18) -0.0014(15) 0.0024(15) -0.0041(15)
C33 0.029(2) 0.032(2) 0.0217(19) 0.0078(16) 0.0073(17) -0.0015(17)
C34 0.030(3) 0.059(3) 0.029(2) -0.004(2) 0.0101(19) -0.001(2)
C35 0.042(3) 0.050(3) 0.058(3) 0.030(3) 0.010(3) -0.005(2)
C36 0.022(2) 0.040(2) 0.029(2) 0.0043(18) 0.0058(17) -0.0094(18)
C37 0.039(3) 0.038(3) 0.056(3) 0.011(2) 0.009(2) -0.008(2)
C38 0.029(3) 0.068(3) 0.033(2) 0.002(2) 0.007(2) -0.016(2)
C39 0.028(2) 0.0150(17) 0.029(2) 0.0045(14) 0.0053(17) -0.0007(15)
C40 0.030(2) 0.0167(18) 0.038(2) -0.0004(16) 0.0101(18) -0.0008(16)
C41 0.024(2) 0.0141(17) 0.040(2) -0.0049(15) 0.0013(18) 0.0063(15)
C42 0.039(3) 0.031(2) 0.039(2) -0.0095(19) 0.010(2) -0.0016(19)
C43 0.028(2) 0.0166(18) 0.041(2) 0.0014(16) 0.0096(19) 0.0041(16)
C44 0.032(3) 0.031(2) 0.043(3) 0.0076(19) 0.011(2) 0.0059(19)
C45 0.039(3) 0.040(3) 0.047(3) 0.010(2) 0.000(2) 0.008(2)
C46 0.024(3) 0.045(3) 0.075(4) 0.014(3) 0.005(3) 0.004(2)
C47 0.029(3) 0.042(3) 0.063(3) 0.013(2) 0.018(2) 0.012(2)
C48 0.034(3) 0.029(2) 0.046(3) 0.0054(19) 0.014(2) 0.0103(19)
C49 0.0200(19) 0.0228(18) 0.0227(18) -0.0007(14) 0.0082(15) -0.0019(15)
C50 0.022(2) 0.0236(19) 0.0231(18) -0.0036(15) 0.0063(16) -0.0042(15)
C51 0.035(2) 0.026(2) 0.039(2) -0.0073(17) 0.019(2) -0.0085(18)
C52 0.026(2) 0.044(3) 0.029(2) 0.0012(18) 0.0045(18) -0.0096(19)
C53 0.0183(19) 0.0251(19) 0.0270(19) -0.0007(15) 0.0050(16) -0.0047(15)
C54 0.027(2) 0.032(2) 0.035(2) 0.0058(17) 0.0138(18) 0.0043(17)
C55 0.040(3) 0.041(3) 0.049(3) -0.002(2) 0.028(2) -0.001(2)
C56 0.059(3) 0.045(3) 0.041(3) -0.004(2) 0.030(2) -0.015(2)
C57 0.064(3) 0.034(2) 0.035(2) -0.0002(19) 0.019(2) -0.017(2)
C58 0.042(3) 0.027(2) 0.033(2) -0.0029(17) 0.014(2) -0.0097(19)

loop_
_atom_type_symbol
_atom_type_description
_atom_type_scat_dispersion_real
_atom_type_scat_dispersion_imag
_atom_type_scat_source
C C 0.0033 0.0016 'International Tables Vol C Tables 4.2.6.8 and 6.1.1.4'
H H 0.0000 0.0000 'International Tables Vol C Tables 4.2.6.8 and 6.1.1.4'
N N 0.0061 0.0033 'International Tables Vol C Tables 4.2.6.8 and 6.1.1.4'
O O 0.0106 0.0060 'International Tables Vol C Tables 4.2.6.8 and 6.1.1.4'
W W -0.8490 6.8722 'International Tables Vol C Tables 4.2.6.8 and 6.1.1.4'

loop_
_geom_angle_atom_site_label_1
_geom_angle_atom_site_label_2
_geom_angle_atom_site_label_3
_geom_angle
N2 W1 N1 97.13(12)
N2 W1 O1 172.34(11)
N1 W1 O1 76.17(11)
N2 W1 C49 98.28(14)
N1 W1 C49 125.88(13)
O1 W1 C49 83.03(13)
N2 W1 C39 97.52(14)
N1 W1 C39 116.28(14)
O1 W1 C39 88.87(13)
C49 W1 C39 112.57(15)
C1 O1 W1 118.5(2)
C2 N1 C15 118.8(3)
C2 N1 W1 117.5(2)
C15 N1 W1 121.9(2)
C27 N2 W1 173.0(2)
O1 C1 C2 116.1(3)
O1 C1 C14 119.6(4)
C2 C1 C14 124.2(4)
C1 C2 N1 111.3(3)
C1 C2 C3 119.7(4)
N1 C2 C3 129.0(4)
C4 C3 C8 117.9(4)
C4 C3 C2 125.0(4)
C8 C3 C2 117.1(4)
C5 C4 C3 121.5(5)
C5 C4 H4 119.2
C3 C4 H4 119.2
C4 C5 C6 120.2(5)
C4 C5 H5 119.9
C6 C5 H5 119.9
C7 C6 C5 120.0(4)
C7 C6 H6 120.0
C5 C6 H6 120.0
C6 C7 C8 122.2(5)
C6 C7 H7 118.9
C8 C7 H7 118.9
C7 C8 C3 118.1(5)
C7 C8 C9 120.4(4)
C3 C8 C9 121.5(4)
C14 C9 C10 116.7(5)
C14 C9 C8 119.2(4)
C10 C9 C8 124.0(4)
C11 C10 C9 121.1(5)
C11 C10 H10 119.4
C9 C10 H10 119.4
C10 C11 C12 121.8(5)
C10 C11 H11 119.1
C12 C11 H11 119.1
C13 C12 C11 118.8(5)
C13 C12 H12 120.6
C11 C12 H12 120.6
C12 C13 C14 120.5(5)
C12 C13 H13 119.7
C14 C13 H13 119.7
C9 C14 C13 121.0(4)
C9 C14 C1 118.1(4)
C13 C14 C1 120.9(4)
C16 C15 C20 121.8(4)
C16 C15 N1 120.0(3)
C20 C15 N1 118.2(3)
C17 C16 C15 117.1(4)
C17 C16 C21 120.5(3)
C15 C16 C21 122.4(3)
C18 C17 C16 121.9(4)
C18 C17 H17 119.0
C16 C17 H17 119.0
C19 C18 C17 120.0(4)
C19 C18 H18 120.0
C17 C18 H18 120.0
C18 C19 C20 120.8(4)
C18 C19 H19 119.6
C20 C19 H19 119.6
C19 C20 C15 118.4(4)
C19 C20 C24 118.7(3)
C15 C20 C24 123.0(4)
C16 C21 C22 113.7(3)
C16 C21 C23 111.7(3)
C22 C21 C23 108.6(3)
C16 C21 H21 107.5
C22 C21 H21 107.5
C23 C21 H21 107.5
C21 C22 H22A 109.5
C21 C22 H22B 109.5
H22A C22 H22B 109.5
C21 C22 H22C 109.5
H22A C22 H22C 109.5
H22B C22 H22C 109.5
C21 C23 H23A 109.5
C21 C23 H23B 109.5
H23A C23 H23B 109.5
C21 C23 H23C 109.5
H23A C23 H23C 109.5
H23B C23 H23C 109.5
C20 C24 C25 110.9(3)
C20 C24 C26 111.2(3)
C25 C24 C26 109.6(3)
C20 C24 H24 108.3
C25 C24 H24 108.3
C26 C24 H24 108.3
C24 C25 H25A 109.5
C24 C25 H25B 109.5
H25A C25 H25B 109.5
C24 C25 H25C 109.5
H25A C25 H25C 109.5
H25B C25 H25C 109.5
C24 C26 H26A 109.5
C24 C26 H26B 109.5
H26A C26 H26B 109.5
C24 C26 H26C 109.5
H26A C26 H26C 109.5
H26B C26 H26C 109.5
N2 C27 C32 119.7(3)
N2 C27 C28 120.0(3)
C32 C27 C28 120.3(3)
C29 C28 C27 118.7(4)
C29 C28 C33 120.8(3)
C27 C28 C33 120.4(3)
C28 C29 C30 121.2(4)
C28 C29 H29 119.4
C30 C29 H29 119.4
C31 C30 C29 119.6(4)
C31 C30 H30 120.2
C29 C30 H30 120.2
C30 C31 C32 121.5(4)
C30 C31 H31 119.2
C32 C31 H31 119.2
C31 C32 C27 118.5(4)
C31 C32 C36 120.6(4)
C27 C32 C36 120.6(3)
C28 C33 C35 114.0(4)
C28 C33 C34 109.4(3)
C35 C33 C34 109.7(4)
C28 C33 H33 107.9
C35 C33 H33 107.9
C34 C33 H33 107.9
C33 C34 H34A 109.5
C33 C34 H34B 109.5
H34A C34 H34B 109.5
C33 C34 H34C 109.5
H34A C34 H34C 109.5
H34B C34 H34C 109.5
C33 C35 H35A 109.5
C33 C35 H35B 109.5
H35A C35 H35B 109.5
C33 C35 H35C 109.5
H35A C35 H35C 109.5
H35B C35 H35C 109.5
C32 C36 C38 114.3(4)
C32 C36 C37 108.8(4)
C38 C36 C37 109.4(4)
C32 C36 H36 108.0
C38 C36 H36 108.0
C37 C36 H36 108.0
C36 C37 H37A 109.5
C36 C37 H37B 109.5
H37A C37 H37B 109.5
C36 C37 H37C 109.5
H37A C37 H37C 109.5
H37B C37 H37C 109.5
C36 C38 H38A 109.5
C36 C38 H38B 109.5
H38A C38 H38B 109.5
C36 C38 H38C 109.5
H38A C38 H38C 109.5
H38B C38 H38C 109.5
C40 C39 W1 118.0(3)
C40 C39 H39A 107.8
W1 C39 H39A 107.8
C40 C39 H39B 107.8
W1 C39 H39B 107.8
H39A C39 H39B 107.1
C43 C40 C42 112.1(4)
C43 C40 C39 112.0(3)
C42 C40 C39 110.5(3)
C43 C40 C41 109.2(3)
C42 C40 C41 107.2(3)
C39 C40 C41 105.5(3)
C40 C41 H41A 109.5
C40 C41 H41B 109.5
H41A C41 H41B 109.5
C40 C41 H41C 109.5
H41A C41 H41C 109.5
H41B C41 H41C 109.5
C40 C42 H42A 109.5
C40 C42 H42B 109.5
H42A C42 H42B 109.5
C40 C42 H42C 109.5
H42A C42 H42C 109.5
H42B C42 H42C 109.5
C44 C43 C48 117.0(4)
C44 C43 C40 121.2(4)
C48 C43 C40 121.8(4)
C45 C44 C43 121.5(4)
C45 C44 H44 119.3
C43 C44 H44 119.3
C46 C45 C44 120.0(5)
C46 C45 H45 120.0
C44 C45 H45 120.0
C47 C46 C45 120.2(5)
C47 C46 H46 119.9
C45 C46 H46 119.9
C46 C47 C48 119.7(5)
C46 C47 H47 120.2
C48 C47 H47 120.2
C47 C48 C43 121.6(5)
C47 C48 H48 119.2
C43 C48 H48 119.2
C50 C49 W1 129.6(3)
C50 C49 H49A 104.9
W1 C49 H49A 104.9
C50 C49 H49B 104.9
W1 C49 H49B 104.9
H49A C49 H49B 105.8
C53 C50 C51 112.1(3)
C53 C50 C52 108.0(3)
C51 C50 C52 107.9(3)
C53 C50 C49 107.9(3)
C51 C50 C49 109.9(3)
C52 C50 C49 111.0(3)
C50 C51 H51A 109.5
C50 C51 H51B 109.5
H51A C51 H51B 109.5
C50 C51 H51C 109.5
H51A C51 H51C 109.5
H51B C51 H51C 109.5
C50 C52 H52A 109.5
C50 C52 H52B 109.5
H52A C52 H52B 109.5
C50 C52 H52C 109.5
H52A C52 H52C 109.5
H52B C52 H52C 109.5
C58 C53 C54 117.1(4)
C58 C53 C50 123.5(4)
C54 C53 C50 119.4(3)
C55 C54 C53 121.6(4)
C55 C54 H54 119.2
C53 C54 H54 119.2
C54 C55 C56 120.2(4)
C54 C55 H55 119.9
C56 C55 H55 119.9
C57 C56 C55 119.2(4)
C57 C56 H56 120.4
C55 C56 H56 120.4
C56 C57 C58 120.5(4)
C56 C57 H57 119.8
C58 C57 H57 119.8
C53 C58 C57 121.4(4)
C53 C58 H58 119.3
C57 C58 H58 119.3

loop_
_geom_bond_atom_site_label_1
_geom_bond_atom_site_label_2
_geom_bond_distance
W1 N2 1.771(3)
W1 N1 2.004(3)
W1 O1 2.008(3)
W1 C49 2.110(4)
W1 C39 2.146(3)
O1 C1 1.338(4)
N1 C2 1.430(5)
N1 C15 1.446(5)
N2 C27 1.397(5)
C1 C2 1.364(6)
C1 C14 1.432(5)
C2 C3 1.461(5)
C3 C4 1.417(6)
C3 C8 1.435(6)
C4 C5 1.372(6)
C4 H4 0.9500
C5 C6 1.390(8)
C5 H5 0.9500
C6 C7 1.361(8)
C6 H6 0.9500
C7 C8 1.409(6)
C7 H7 0.9500
C8 C9 1.457(7)
C9 C14 1.404(6)
C9 C10 1.422(6)
C10 C11 1.371(8)
C10 H10 0.9500
C11 C12 1.387(8)
C11 H11 0.9500
C12 C13 1.375(6)
C12 H12 0.9500
C13 C14 1.416(6)
C13 H13 0.9500
C15 C16 1.407(5)
C15 C20 1.409(5)
C16 C17 1.395(6)
C16 C21 1.518(5)
C17 C18 1.382(6)
C17 H17 0.9500
C18 C19 1.381(6)
C18 H18 0.9500
C19 C20 1.391(6)
C19 H19 0.9500
C20 C24 1.528(5)
C21 C22 1.525(5)
C21 C23 1.532(5)
C21 H21 1.0000
C22 H22A 0.9800
C22 H22B 0.9800
C22 H22C 0.9800
C23 H23A 0.9800
C23 H23B 0.9800
C23 H23C 0.9800
C24 C25 1.531(6)
C24 C26 1.545(6)
C24 H24 1.0000
C25 H25A 0.9800
C25 H25B 0.9800
C25 H25C 0.9800
C26 H26A 0.9800
C26 H26B 0.9800
C26 H26C 0.9800
C27 C32 1.414(5)
C27 C28 1.422(5)
C28 C29 1.387(5)
C28 C33 1.519(6)
C29 C30 1.394(6)
C29 H29 0.9500
C30 C31 1.384(6)
C30 H30 0.9500
C31 C32 1.392(6)
C31 H31 0.9500
C32 C36 1.517(5)
C33 C35 1.530(6)
C33 C34 1.543(6)
C33 H33 1.0000
C34 H34A 0.9800
C34 H34B 0.9800
C34 H34C 0.9800
C35 H35A 0.9800
C35 H35B 0.9800
C35 H35C 0.9800
C36 C38 1.530(6)
C36 C37 1.532(6)
C36 H36 1.0000
C37 H37A 0.9800
C37 H37B 0.9800
C37 H37C 0.9800
C38 H38A 0.9800
C38 H38B 0.9800
C38 H38C 0.9800
C39 C40 1.564(5)
C39 H39A 0.9900
C39 H39B 0.9900
C40 C43 1.530(6)
C40 C42 1.532(6)
C40 C41 1.589(5)
C41 H41A 0.9800
C41 H41B 0.9800
C41 H41C 0.9800
C42 H42A 0.9800
C42 H42B 0.9800
C42 H42C 0.9800
C43 C44 1.396(6)
C43 C48 1.397(6)
C44 C45 1.384(7)
C44 H44 0.9500
C45 C46 1.379(7)
C45 H45 0.9500
C46 C47 1.371(8)
C46 H46 0.9500
C47 C48 1.392(7)
C47 H47 0.9500
C48 H48 0.9500
C49 C50 1.547(5)
C49 H49A 0.9900
C49 H49B 0.9900
C50 C53 1.527(5)
C50 C51 1.529(5)
C50 C52 1.540(5)
C51 H51A 0.9800
C51 H51B 0.9800
C51 H51C 0.9800
C52 H52A 0.9800
C52 H52B 0.9800
C52 H52C 0.9800
C53 C58 1.384(5)
C53 C54 1.405(5)
C54 C55 1.380(6)
C54 H54 0.9500
C55 C56 1.382(7)
C55 H55 0.9500
C56 C57 1.379(7)
C56 H56 0.9500
C57 C58 1.391(6)
C57 H57 0.9500
C58 H58 0.9500

loop_
_geom_torsion_atom_site_label_1
_geom_torsion_atom_site_label_2
_geom_torsion_atom_site_label_3
_geom_torsion_atom_site_label_4
_geom_torsion
N1 W1 O1 C1 5.9(3)
C49 W1 O1 C1 -123.8(3)
C39 W1 O1 C1 123.3(3)
N2 W1 N1 C2 170.9(3)
O1 W1 N1 C2 -5.3(2)
C49 W1 N1 C2 65.3(3)
C39 W1 N1 C2 -87.0(3)
N2 W1 N1 C15 -24.6(3)
O1 W1 N1 C15 159.2(3)
C49 W1 N1 C15 -130.3(3)
C39 W1 N1 C15 77.4(3)
W1 O1 C1 C2 -5.5(4)
W1 O1 C1 C14 172.3(3)
O1 C1 C2 N1 0.8(5)
C14 C1 C2 N1 -176.9(3)
O1 C1 C2 C3 178.8(3)
C14 C1 C2 C3 1.1(6)
C15 N1 C2 C1 -160.8(3)
W1 N1 C2 C1 4.1(4)
C15 N1 C2 C3 21.5(5)
W1 N1 C2 C3 -173.6(3)
C1 C2 C3 C4 -179.6(4)
N1 C2 C3 C4 -2.1(6)
C1 C2 C3 C8 -0.9(5)
N1 C2 C3 C8 176.7(4)
C8 C3 C4 C5 2.3(6)
C2 C3 C4 C5 -179.0(4)
C3 C4 C5 C6 -1.0(7)
C4 C5 C6 C7 -0.1(7)
C5 C6 C7 C8 -0.2(8)
C6 C7 C8 C3 1.4(7)
C6 C7 C8 C9 -178.6(4)
C4 C3 C8 C7 -2.4(6)
C2 C3 C8 C7 178.8(4)
C4 C3 C8 C9 177.6(4)
C2 C3 C8 C9 -1.2(6)
C7 C8 C9 C14 -176.8(4)
C3 C8 C9 C14 3.1(6)
C7 C8 C9 C10 4.2(6)
C3 C8 C9 C10 -175.9(4)
C14 C9 C10 C11 0.7(6)
C8 C9 C10 C11 179.8(4)
C9 C10 C11 C12 0.5(8)
C10 C11 C12 C13 -0.5(8)
C11 C12 C13 C14 -0.8(7)
C10 C9 C14 C13 -2.0(6)
C8 C9 C14 C13 178.9(4)
C10 C9 C14 C1 176.2(4)
C8 C9 C14 C1 -2.9(6)
C12 C13 C14 C9 2.1(6)
C12 C13 C14 C1 -176.1(4)
O1 C1 C14 C9 -176.8(3)
C2 C1 C14 C9 0.9(6)
O1 C1 C14 C13 1.5(6)
C2 C1 C14 C13 179.1(4)
C2 N1 C15 C16 -109.9(4)
W1 N1 C15 C16 85.9(4)
C2 N1 C15 C20 68.3(4)
W1 N1 C15 C20 -96.0(4)
C20 C15 C16 C17 -0.1(6)
N1 C15 C16 C17 178.0(3)
C20 C15 C16 C21 -177.0(3)
N1 C15 C16 C21 1.1(5)
C15 C16 C17 C18 -1.6(6)
C21 C16 C17 C18 175.3(4)
C16 C17 C18 C19 1.7(7)
C17 C18 C19 C20 0.1(7)
C18 C19 C20 C15 -1.8(6)
C18 C19 C20 C24 179.5(4)
C16 C15 C20 C19 1.8(6)
N1 C15 C20 C19 -176.3(3)
C16 C15 C20 C24 -179.6(3)
N1 C15 C20 C24 2.3(5)
C17 C16 C21 C22 17.9(5)
C15 C16 C21 C22 -165.4(4)
C17 C16 C21 C23 -105.4(4)
C15 C16 C21 C23 71.3(4)
C19 C20 C24 C25 -61.7(5)
C15 C20 C24 C25 119.7(4)
C19 C20 C24 C26 60.6(5)
C15 C20 C24 C26 -118.0(4)
N2 C27 C28 C29 175.3(3)
C32 C27 C28 C29 -3.9(5)
N2 C27 C28 C33 -8.9(5)
C32 C27 C28 C33 171.9(3)
C27 C28 C29 C30 1.3(6)
C33 C28 C29 C30 -174.4(4)
C28 C29 C30 C31 2.1(6)
C29 C30 C31 C32 -3.1(6)
C30 C31 C32 C27 0.6(6)
C30 C31 C32 C36 174.9(4)
N2 C27 C32 C31 -176.2(3)
C28 C27 C32 C31 2.9(6)
N2 C27 C32 C36 9.5(5)
C28 C27 C32 C36 -171.4(4)
C29 C28 C33 C35 -34.4(5)
C27 C28 C33 C35 149.9(4)
C29 C28 C33 C34 88.8(4)
C27 C28 C33 C34 -86.9(4)
C31 C32 C36 C38 35.2(6)
C27 C32 C36 C38 -150.6(4)
C31 C32 C36 C37 -87.4(5)
C27 C32 C36 C37 86.8(5)
N2 W1 C39 C40 -89.7(3)
N1 W1 C39 C40 168.5(3)
O1 W1 C39 C40 94.5(3)
C49 W1 C39 C40 12.5(3)
W1 C39 C40 C43 -67.3(4)
W1 C39 C40 C42 58.5(4)
W1 C39 C40 C41 174.0(3)
C42 C40 C43 C44 -171.8(4)
C39 C40 C43 C44 -46.9(5)
C41 C40 C43 C44 69.6(5)
C42 C40 C43 C48 8.6(5)
C39 C40 C43 C48 133.5(4)
C41 C40 C43 C48 -110.0(4)
C48 C43 C44 C45 -0.3(6)
C40 C43 C44 C45 -179.8(4)
C43 C44 C45 C46 -0.2(7)
C44 C45 C46 C47 0.2(8)
C45 C46 C47 C48 0.2(8)
C46 C47 C48 C43 -0.7(7)
C44 C43 C48 C47 0.7(6)
C40 C43 C48 C47 -179.8(4)
N2 W1 C49 C50 -116.1(3)
N1 W1 C49 C50 -11.0(4)
O1 W1 C49 C50 56.3(3)
C39 W1 C49 C50 142.2(3)
W1 C49 C50 C53 154.4(3)
W1 C49 C50 C51 31.8(5)
W1 C49 C50 C52 -87.5(4)
C51 C50 C53 C58 -8.3(5)
C52 C50 C53 C58 110.4(4)
C49 C50 C53 C58 -129.5(4)
C51 C50 C53 C54 171.0(4)
C52 C50 C53 C54 -70.2(5)
C49 C50 C53 C54 49.9(5)
C58 C53 C54 C55 -0.2(6)
C50 C53 C54 C55 -179.6(4)
C53 C54 C55 C56 -1.2(7)
C54 C55 C56 C57 1.6(8)
C55 C56 C57 C58 -0.7(8)
C54 C53 C58 C57 1.1(6)
C50 C53 C58 C57 -179.5(4)
C56 C57 C58 C53 -0.7(8)
